data_2004526
loop_
_publ_author_name
'Husebye, S.'
'Kudis, S.'
'Lindeman, S. V.'

_publ_section_title
;
 Bis(diethyldithiocarbamato)(iodo)(4-methoxyphenyl)tellurium(IV),
 <i>p</i>-MeOC~6~H~4~Te(Et~2~NCS~2~)~2~I, and its Isomorphous Partially
 Bromine-Replaced Analogue,
 <i>p</i>-MeOC~6~H~4~Te(Et~2~NCS~2~)~2~Br~0.41~I~0.59~
;
_journal_issue 2
_journal_name_full 'Acta Crystallographica Section C'
_journal_page_first 424
_journal_page_last 429
_journal_paper_doi 10.1107/S0108270195004902
_journal_volume 52
_journal_year 1996
_chemical_formula_moiety 'C17 H27 I N2 O S4 Te'
_chemical_formula_sum 'C17 H27 I N2 O S4 Te'
_chemical_formula_weight 658.15
_chemical_melting_point 162
_chemical_name_systematic
;
 Bis(diethylditiocarbamato)iodo-4-methoxyphenyltellurium(IV)
;
_space_group_IT_number 14
_symmetry_cell_setting monoclinic
_symmetry_space_group_name_Hall '-P 2yn'
_symmetry_space_group_name_H-M 'P 1 21/n 1'
_audit_creation_method SHELXL
_cell_angle_alpha 90.00
_cell_angle_beta 90.59(2)
_cell_angle_gamma 90.00
_cell_formula_units_Z 4
_cell_length_a 10.069(3)
_cell_length_b 14.545(2)
_cell_length_c 16.784(2)
_cell_measurement_reflns_used 24
_cell_measurement_temperature 293(2)
_cell_measurement_theta_max 15.1
_cell_measurement_theta_min 12.4
_cell_volume 2457.9(9)
_computing_structure_refinement 'SHELXL93 (Sheldrick, 1993)'
_computing_structure_solution 'SHELXS86 (Sheldrick, 1985)'
_diffrn_ambient_temperature 293(2)
_diffrn_measurement_device 'Enraf-Nonius CAD-4'
_diffrn_measurement_method \w/0.7\q
_diffrn_radiation_monochromator graphite
_diffrn_radiation_source 'fine-focus sealed tube'
_diffrn_radiation_type MoK\a
_diffrn_radiation_wavelength 0.71069
_diffrn_reflns_av_R_equivalents 0.0247
_diffrn_reflns_av_sigmaI/netI 0.0450
_diffrn_reflns_limit_h_max 14
_diffrn_reflns_limit_h_min -14
_diffrn_reflns_limit_k_max 20
_diffrn_reflns_limit_k_min 0
_diffrn_reflns_limit_l_max 23
_diffrn_reflns_limit_l_min 0
_diffrn_reflns_number 6746
_diffrn_reflns_theta_max 29.96
_diffrn_reflns_theta_min 2.35
_diffrn_standards_decay_% 6.5
_diffrn_standards_interval_time 120
_diffrn_standards_number 3
_exptl_absorpt_coefficient_mu 2.816
_exptl_absorpt_correction_T_max 0.381
_exptl_absorpt_correction_T_min 0.167
_exptl_absorpt_correction_type 'empirical (DIFABS; Walker & Stuart, 1983)'
_exptl_crystal_colour 'dark red'
_exptl_crystal_density_diffrn 1.779
_exptl_crystal_description 'well formed prism'
_exptl_crystal_F_000 1280
_exptl_crystal_size_max 0.5
_exptl_crystal_size_mid 0.2
_exptl_crystal_size_min 0.15
_refine_diff_density_max 0.778
_refine_diff_density_min -0.957
_refine_ls_extinction_method none
_refine_ls_goodness_of_fit_all 1.055
_refine_ls_goodness_of_fit_obs 1.132
_refine_ls_hydrogen_treatment ' H atoms riding and rotating model with fixed U~iso~'
_refine_ls_matrix_type full
_refine_ls_number_parameters 238
_refine_ls_number_reflns 6420
_refine_ls_number_restraints 0
_refine_ls_restrained_S_all 1.055
_refine_ls_restrained_S_obs 1.132
_refine_ls_R_factor_all 0.0498
_refine_ls_R_factor_obs 0.0321
_refine_ls_shift/esd_max -0.103
_refine_ls_shift/esd_mean 0.003
_refine_ls_structure_factor_coef Fsqd
_refine_ls_weighting_scheme
; calc w = 1/[\s^2^(F~o~^2^) + (0.0435P)^2^ + 0.2739P]
  where P = (F~o~^2^ + 2F~c~^2^)/3
;
_refine_ls_wR_factor_all 0.0878
_refine_ls_wR_factor_obs 0.0836
_reflns_number_observed 5101
_reflns_number_total 6420
_reflns_observed_criterion >2sigma(I)
_cod_data_source_file na1148.cif
_cod_data_source_block 1
_cod_original_cell_volume 2458.0(9)
_cod_original_sg_symbol_H-M 'P 21/n'
_cod_database_code 2004526

loop_
_symmetry_equiv_pos_as_xyz
'x, y, z'
'-x+1/2, y+1/2, -z+1/2'
'-x, -y, -z'
'x-1/2, -y-1/2, z-1/2'

loop_
_atom_site_aniso_label
_atom_site_aniso_U_11
_atom_site_aniso_U_22
_atom_site_aniso_U_33
_atom_site_aniso_U_12
_atom_site_aniso_U_13
_atom_site_aniso_U_23
Te1 0.03329(10) 0.04051(11) 0.03618(10) 0.00156(8) -0.00094(7) 0.00098(8)
I1 0.0654(2) 0.04441(13) 0.05201(15) 0.00602(11) 0.00848(12) 0.00439(10)
S1 0.0514(5) 0.0404(4) 0.0555(5) -0.0012(4) -0.0108(4) 0.0023(4)
S2 0.0530(5) 0.0480(5) 0.0609(6) 0.0093(4) -0.0195(5) -0.0064(4)
S3 0.0440(5) 0.0498(5) 0.0546(5) 0.0104(4) -0.0026(4) 0.0047(4)
S4 0.0415(5) 0.0551(5) 0.0774(7) -0.0034(4) -0.0113(5) 0.0000(5)
O1 0.106(3) 0.065(2) 0.045(2) -0.010(2) 0.024(2) -0.0088(13)
N1 0.058(2) 0.056(2) 0.070(2) -0.008(2) -0.023(2) 0.000(2)
N2 0.039(2) 0.083(2) 0.064(2) 0.014(2) -0.009(2) 0.004(2)
C1 0.045(2) 0.049(2) 0.043(2) -0.0022(15) -0.0035(15) 0.0018(15)
C2 0.046(2) 0.079(3) 0.077(3) -0.003(2) -0.025(2) 0.002(2)
C3 0.090(4) 0.084(3) 0.062(3) 0.014(3) -0.023(3) 0.001(3)
C6 0.036(2) 0.064(2) 0.048(2) 0.007(2) -0.0026(15) 0.003(2)
C7 0.037(2) 0.115(4) 0.100(4) -0.004(3) -0.012(2) 0.006(3)
C8 0.081(4) 0.126(6) 0.115(5) -0.015(4) -0.032(4) -0.031(4)
C9 0.056(3) 0.102(4) 0.069(3) 0.027(3) -0.005(2) 0.022(3)
C10 0.077(4) 0.120(5) 0.100(4) 0.045(4) 0.013(3) 0.013(4)
C11 0.0259(13) 0.039(2) 0.044(2) -0.0015(11) -0.0038(12) 0.0050(13)
C12 0.045(2) 0.043(2) 0.046(2) 0.0055(14) 0.0010(15) -0.0019(14)
C13 0.050(2) 0.047(2) 0.044(2) 0.002(2) 0.007(2) 0.0040(15)
C14 0.051(2) 0.055(2) 0.039(2) -0.001(2) 0.004(2) -0.0040(15)
C15 0.079(3) 0.049(2) 0.052(2) -0.008(2) 0.013(2) -0.011(2)
C16 0.066(3) 0.052(2) 0.048(2) -0.013(2) 0.008(2) 0.003(2)
C17 0.114(5) 0.079(3) 0.056(3) 0.005(3) 0.038(3) 0.010(2)

loop_
_atom_site_label
_atom_site_occupancy
_atom_site_fract_x
_atom_site_fract_y
_atom_site_fract_z
_atom_site_U_iso_or_equiv
_atom_site_thermal_displace_type
_atom_site_calc_flag
_atom_site_refinement_flags
_atom_site_disorder_group
_atom_site_type_symbol
Te1 1 .07661(2) .594200(10) .889110(10) .03667(6) Uani d . . Te
I1 1 .08866(3) .38047(2) .92510(2) .05389(8) Uani d . . I
S1 1 .19721(10) .74969(6) .92312(6) .0492(2) Uani d . . S
S2 1 .32308(10) .57149(7) .95592(7) .0541(2) Uani d . . S
S3 1 -.08417(10) .71906(7) .82925(6) .0495(2) Uani d . . S
S4 1 -0.15063(10) .52201(7) .83068(7) .0581(3) Uani d . . S
O1 1 .3317(4) .5438(2) .5507(2) .0720(9) Uani d . . O
N1 1 .4212(4) .7304(2) 1.0061(2) .0618(9) Uani d . . N
N2 1 -0.3140(3) .6502(3) .7740(2) .0622(9) Uani d . . N
C1 1 .3256(4) .6876(2) .9668(2) .0454(8) Uani d . . C
C2 1 .5334(4) .6791(4) 1.0432(3) .0675(12) Uani d . . C
H2A 1 .6107(4) .7176(4) 1.0446(3) .060 Uiso d R . H
H2B 1 .5530(4) .6268(4) 1.0104(3) .060 Uiso d R . H
C3 1 .5050(6) .6465(4) 1.1249(3) .0790(15) Uani d . . C
H3A 1 .5770(15) .6085(17) 1.1433(7) .080 Uiso d R . H
H3B 1 .496(3) .6985(4) 1.1598(5) .080 Uiso d R . H
H3C 1 .4241(17) .6116(18) 1.1249(4) .080 Uiso d R . H
C4 .70 .4335(7) .8300(4) 1.0091(4) .0580(14) Uiso d P 1 C
H4A .70 .3892(7) .8566(4) .9637(4) .060 Uiso d PR 1 H
H4B .70 .5254(7) .8472(4) 1.0074(4) .060 Uiso d PR 1 H
C5 .70 .3725(10) .8668(7) 1.0830(6) .098(3) Uiso d P 1 C
H5A .70 .374(4) .9328(7) 1.0828(13) .080 Uiso d PR 1 H
H5B .70 .2822(17) .846(3) 1.0861(14) .080 Uiso d PR 1 H
H5C .70 .422(3) .844(3) 1.1281(6) .080 Uiso d PR 1 H
C4' .30 .387(2) .8285(13) 1.0478(14) .078(5) Uiso d P 2 C
H4'A .30 .407(2) .8292(13) 1.1038(14) .060 Uiso d PR 2 H
H4'B .30 .295(2) .8434(13) 1.0395(14) .060 Uiso d PR 2 H
C5' .30 .461(2) .9007(14) 1.0086(13) .093(6) Uiso d P 2 C
H5'A .30 .421(5) .960(3) 1.003(6) .080 Uiso d PR 2 H
H5'B .30 .542(5) .904(5) 1.039(4) .080 Uiso d PR 2 H
H5'C .30 .482(9) .879(3) .956(3) .080 Uiso d PR 2 H
C6 1 -0.1965(4) .6316(3) .8074(2) .0493(8) Uani d . . C
C7 1 -0.4150(5) .5775(4) .7632(4) .084(2) Uani d . . C
H7A 1 -0.5017(5) .6050(4) .7617(4) .060 Uiso d R . H
H7B 1 -0.4111(5) .5370(4) .8083(4) .060 Uiso d R . H
C8 1 -0.3962(6) .5217(5) .6886(4) .107(2) Uani d . . C
H8A 1 -0.461(2) .4735(14) .6862(10) .080 Uiso d R . H
H8B 1 -0.406(3) .5609(7) .6429(4) .080 Uiso d R . H
H8C 1 -0.3089(13) .4952(19) .6890(10) .080 Uiso d R . H
C9 1 -0.3517(5) .7438(4) .7493(3) .0754(14) Uani d . . C
H9A 1 -0.4070(5) .7404(4) .7024(3) .060 Uiso d R . H
H9B 1 -0.2733(5) .7778(4) .7359(3) .060 Uiso d R . H
C10 1 -0.4262(6) .7949(5) .8143(4) .099(2) Uani d . . C
H10A 1 -0.462(3) .8510(12) .7930(6) .080 Uiso d R . H
H10B 1 -0.497(2) .7569(10) .8335(13) .080 Uiso d R . H
H10C 1 -0.3662(9) .809(2) .8574(9) .080 Uiso d R . H
C11 1 .1680(3) .5795(2) .7706(2) .0364(6) Uani d . . C
C12 1 .2087(4) .6564(2) .7322(2) .0449(7) Uani d . . C
H12A 1 .1991(4) .7157(2) .7565(2) .060 Uiso d R . H
C13 1 .2652(4) .6473(3) .6572(2) .0468(8) Uani d . . C
H13A 1 .2949(4) .7009(3) .6291(2) .060 Uiso d R . H
C14 1 .2778(4) .5619(3) .6237(2) .0484(8) Uani d . . C
C15 1 .2357(5) .4847(3) .6652(2) .0601(11) Uani d . . C
H15A 1 .2453(5) .4244(3) .6427(2) .060 Uiso d R . H
C16 1 .1800(5) .4957(3) .7400(2) .0554(10) Uani d . . C
H16A 1 .1504(5) .4431(3) .7694(2) .060 Uiso d R . H
C17 1 .3840(6) .6178(4) .5070(3) .083(2) Uani d . . C
H17A 1 .4234(6) .5952(4) .4590(3) .080 Uiso d R . H
H17B 1 .3138(6) .6600(4) .4937(3) .080 Uiso d R . H
H17C 1 .4502(6) .6488(4) .5386(3) .080 Uiso d R . H

loop_
_atom_type_symbol
_atom_type_description
_atom_type_scat_dispersion_real
_atom_type_scat_dispersion_imag
_atom_type_scat_source
C C 0.0033 0.0016 'International Tables Vol C Tables 4.2.6.8 and 6.1.1.4'
H H 0.0000 0.0000 'International Tables Vol C Tables 4.2.6.8 and 6.1.1.4'
N N 0.0061 0.0033 'International Tables Vol C Tables 4.2.6.8 and 6.1.1.4'
O O 0.0106 0.0060 'International Tables Vol C Tables 4.2.6.8 and 6.1.1.4'
S S 0.1246 0.1234 'International Tables Vol C Tables 4.2.6.8 and 6.1.1.4'
Te Te -0.5308 1.6751 'International Tables Vol C Tables 4.2.6.8 and 6.1.1.4'
I I -0.4742 1.8119 'International Tables Vol C Tables 4.2.6.8 and 6.1.1.4'

loop_
_geom_angle_atom_site_label_1
_geom_angle_atom_site_label_2
_geom_angle_atom_site_label_3
_geom_angle_site_symmetry_3
_geom_angle
_geom_angle_publ_flag
C11 Te1 S3 . 89.05(8) yes
C11 Te1 S1 . 94.78(8) yes
S3 Te1 S1 . 76.67(4) yes
C11 Te1 S4 . 89.68(8) yes
S3 Te1 S4 . 67.18(4) yes
S1 Te1 S4 . 143.50(3) yes
C11 Te1 S2 . 88.45(8) yes
S3 Te1 S2 . 142.59(3) yes
S1 Te1 S2 . 66.36(3) yes
S4 Te1 S2 . 150.09(3) yes
C11 Te1 I1 . 93.50(8) yes
S3 Te1 I1 . 140.69(3) yes
S1 Te1 I1 . 141.85(2) yes
S4 Te1 I1 . 73.60(3) yes
S2 Te1 I1 . 76.73(2) yes
C11 Te1 I1 3_567 176.75(8) yes
S3 Te1 I1 3_567 88.38(3) yes
S1 Te1 I1 3_567 86.55(3) yes
S4 Te1 I1 3_567 87.50(3) yes
S2 Te1 I1 3_567 94.79(3) yes
I1 Te1 I1 3_567 87.250(10) yes
Te1 I1 Te1 3_567 92.750(10) yes
C1 S1 Te1 . 89.10(10) yes
C1 S2 Te1 . 86.40(10) yes
C6 S3 Te1 . 88.40(10) yes
C6 S4 Te1 . 86.90(10) yes
C14 O1 C17 . 118.2(4) yes
C1 N1 C4 . 123.3(4) yes
C1 N1 C2 . 121.4(4) yes
C4 N1 C2 . 115.0(4) yes
C1 N1 C4' . 118.2(8) yes
C2 N1 C4' . 115.1(8) yes
C6 N2 C9 . 122.1(4) yes
C6 N2 C7 . 120.9(4) yes
C9 N2 C7 . 116.9(4) yes
N1 C1 S2 . 122.2(3) yes
N1 C1 S1 . 120.3(3) yes
S2 C1 S1 . 117.5(2) yes
N1 C2 C3 . 113.3(4) yes
N1 C4 C5 . 110.5(7) yes
C5' C4' N1 . 109(2) yes
N2 C6 S4 . 121.6(3) yes
N2 C6 S3 . 120.9(3) yes
S4 C6 S3 . 117.5(2) yes
N2 C7 C8 . 113.3(5) yes
N2 C9 C10 . 112.1(4) yes
C16 C11 C12 . 122.9(3) yes
C16 C11 Te1 . 118.5(2) yes
C12 C11 Te1 . 118.6(2) yes
C11 C12 C13 . 118.6(3) yes
C14 C13 C12 . 119.8(3) yes
O1 C14 C13 . 125.4(4) yes
O1 C14 C15 . 114.8(3) yes
C13 C14 C15 . 119.7(3) yes
C14 C15 C16 . 119.3(4) yes
C11 C16 C15 . 119.6(4) yes

loop_
_geom_bond_atom_site_label_1
_geom_bond_atom_site_label_2
_geom_bond_site_symmetry_2
_geom_bond_distance
_geom_bond_publ_flag
Te1 C11 . 2.211(3) yes
Te1 S3 . 2.6260(10) yes
Te1 S1 . 2.6270(10) yes
Te1 S4 . 2.6930(10) yes
Te1 S2 . 2.7330(10) yes
Te1 I1 . 3.1689(7) yes
Te1 I1 3_567 3.5690(10) yes
I1 Te1 3_567 3.5687(10) ?
S1 C1 . 1.734(4) yes
S2 C1 . 1.699(4) yes
S3 C6 . 1.739(4) yes
S4 C6 . 1.704(4) yes
O1 C14 . 1.371(4) yes
O1 C17 . 1.407(6) yes
N1 C1 . 1.317(5) yes
N1 C4 . 1.455(7) yes
N1 C2 . 1.485(5) yes
N1 C4' . 1.63(2) yes
N2 C6 . 1.332(5) yes
N2 C9 . 1.472(6) yes
N2 C7 . 1.476(7) yes
C2 C3 . 1.481(7) yes
C4 C5 . 1.490(10) yes
C4' C5' . 1.45(3) yes
C7 C8 . 1.505(8) yes
C9 C10 . 1.523(8) yes
C11 C16 . 1.329(5) yes
C11 C12 . 1.357(5) yes
C12 C13 . 1.393(5) yes
C13 C14 . 1.371(5) yes
C14 C15 . 1.390(6) yes
C15 C16 . 1.389(6) yes

loop_
_geom_torsion_atom_site_label_1
_geom_torsion_atom_site_label_2
_geom_torsion_atom_site_label_3
_geom_torsion_atom_site_label_4
_geom_torsion_site_symmetry_1
_geom_torsion_site_symmetry_4
_geom_torsion
_geom_torsion_publ_flag
C11 Te1 I1 Te1 . 3_567 -176.84(8) yes
S3 Te1 I1 Te1 . 3_567 -84.07(4) ?
S1 Te1 I1 Te1 . 3_567 80.87(4) ?
S4 Te1 I1 Te1 . 3_567 -88.20(4) ?
S2 Te1 I1 Te1 . 3_567 95.58(3) ?
I1 Te1 I1 Te1 3_567 3_567 0.0 ?
C11 Te1 S1 C1 . . -90.92(15) ?
S3 Te1 S1 C1 . . -178.80(13) ?
S4 Te1 S1 C1 . . 173.14(13) ?
S2 Te1 S1 C1 . . -4.70(10) yes
I1 Te1 S1 C1 . . 10.94(14) ?
I1 Te1 S1 C1 3_567 . 92.05(13) ?
C11 Te1 S2 C1 . . 100.7(2) ?
S3 Te1 S2 C1 . . 14.31(15) ?
S1 Te1 S2 C1 . . 4.80(10) yes
S4 Te1 S2 C1 . . -172.61(14) ?
I1 Te1 S2 C1 . . -165.32(13) ?
I1 Te1 S2 C1 3_567 . -79.29(13) ?
C11 Te1 S3 C6 . . 90.8(2) ?
S1 Te1 S3 C6 . . -174.02(14) ?
S4 Te1 S3 C6 . . 0.80(10) yes
S2 Te1 S3 C6 . . 177.04(14) ?
I1 Te1 S3 C6 . . -3.52(14) ?
I1 Te1 S3 C6 3_567 . -87.18(13) ?
C11 Te1 S4 C6 . . -89.9(2) ?
S3 Te1 S4 C6 . . -0.80(10) yes
S1 Te1 S4 C6 . . 7.7(2) ?
S2 Te1 S4 C6 . . -176.24(14) ?
I1 Te1 S4 C6 . . 176.36(14) ?
I1 Te1 S4 C6 3_567 . 88.49(14) ?
C4 N1 C1 S2 . . 173.2(4) yes
C2 N1 C1 S2 . . 0.2(6) yes
C4' N1 C1 S2 . . -152.7(9) yes
C4 N1 C1 S1 . . -6.2(7) yes
C2 N1 C1 S1 . . -179.2(3) yes
C4' N1 C1 S1 . . 28.0(10) yes
Te1 S2 C1 N1 . . 173.1(4) ?
Te1 S2 C1 S1 . . -7.6(2) yes
Te1 S1 C1 N1 . . -172.8(3) ?
Te1 S1 C1 S2 . . 7.8(2) yes
C1 N1 C2 C3 . . -87.0(6) yes
C4 N1 C2 C3 . . 99.4(6) ?
C4' N1 C2 C3 . . 66.7(10) ?
C1 N1 C4 C5 . . 96.5(7) yes
C2 N1 C4 C5 . . -90.1(7) ?
C1 N1 C4' C5' . . -114.0(10) yes
C2 N1 C4' C5' . . 91.4(16) ?
C9 N2 C6 S4 . . -176.3(3) yes
C7 N2 C6 S4 . . 6.3(6) yes
C9 N2 C6 S3 . . 3.9(6) yes
C7 N2 C6 S3 . . -173.5(4) yes
Te1 S4 C6 N2 . . -178.5(3) ?
Te1 S4 C6 S3 . . 1.3(2) yes
Te1 S3 C6 N2 . . 178.5(3) ?
Te1 S3 C6 S4 . . -1.3(2) yes
C6 N2 C7 C8 . . -84.0(6) yes
C9 N2 C7 C8 . . 98.5(6) ?
C6 N2 C9 C10 . . -92.8(6) yes
C7 N2 C9 C10 . . 84.7(6) ?
S3 Te1 C11 C16 . . -129.0(3) yes
S1 Te1 C11 C16 . . 154.5(3) yes
S4 Te1 C11 C16 . . -61.8(3) yes
S2 Te1 C11 C16 . . 88.4(3) yes
I1 Te1 C11 C16 . . 11.8(3) yes
I1 Te1 C11 C16 3_567 . -91.4(14) ?
S3 Te1 C11 C12 . . 50.7(3) yes
S1 Te1 C11 C12 . . -25.8(3) yes
S4 Te1 C11 C12 . . 117.9(3) yes
S2 Te1 C11 C12 . . -91.9(3) yes
I1 Te1 C11 C12 . . -168.5(3) yes
I1 Te1 C11 C12 3_567 . 88.2(14) ?
C16 C11 C12 C13 . . 0.2(6) ?
Te1 C11 C12 C13 . . -179.4(3) ?
C11 C12 C13 C14 . . 0.4(6) ?
C17 O1 C14 C13 . . 2.7(7) yes
C17 O1 C14 C15 . . -176.3(5) yes
C12 C13 C14 O1 . . -179.9(4) ?
C12 C13 C14 C15 . . -0.9(6) ?
O1 C14 C15 C16 . . 179.8(4) ?
C13 C14 C15 C16 . . 0.8(7) ?
C12 C11 C16 C15 . . -0.3(6) ?
Te1 C11 C16 C15 . . 179.3(3) ?
C14 C15 C16 C11 . . -0.2(7) ?
